data_7123784
loop_
_publ_author_name
'Guo, Hai-Ming'
'Yang, Xin-He'
'Li, Jianping'
'Wang, Dong-Chao'
'Xie, Ming-Sheng'
'Qu, Gui-Rong'

_publ_section_title
;
 Enantioselective Dearomative [3+2] Cycloaddition of 2-Nitrobenzofurans
 with Aldehyde-Derived Morita&#x2212;Baylis&#x2212;Hillman Carbonates
;
_journal_name_full 'Chemical Communications'
_journal_paper_doi 10.1039/C9CC04542B
_journal_year 2019
_chemical_formula_moiety 'C20 H17 N O5'
_chemical_formula_sum 'C20 H17 N O5'
_chemical_formula_weight 351.35
_space_group_crystal_system tetragonal
_space_group_IT_number 96
_space_group_name_Hall 'P 4nw 2abw'
_space_group_name_H-M_alt 'P 43 21 2'
_symmetry_space_group_name_Hall 'P 4nw 2abw'
_symmetry_space_group_name_H-M 'P 43 21 2'
_atom_sites_solution_hydrogens geom
_atom_sites_solution_primary direct
_audit_creation_date 2019-05-16
_audit_creation_method
;
Olex2 1.2
(compiled 2018.05.29 svn.r3508 for OlexSys, GUI svn.r5506)
;
_audit_update_record
;
2019-05-28 deposited with the CCDC.    2019-07-05 downloaded from the CCDC.
;
_cell_angle_alpha 90
_cell_angle_beta 90
_cell_angle_gamma 90
_cell_formula_units_Z 8
_cell_length_a 9.08830(10)
_cell_length_b 9.08830(10)
_cell_length_c 41.3484(8)
_cell_measurement_reflns_used 15073
_cell_measurement_temperature 100.00(10)
_cell_measurement_theta_max 73.2190
_cell_measurement_theta_min 2.1070
_cell_volume 3415.26(8)
_computing_cell_refinement 'CrysAlisPro 1.171.38.43f (Rigaku OD, 2015)'
_computing_data_collection 'CrysAlisPro 1.171.38.43f (Rigaku OD, 2015)'
_computing_data_reduction 'CrysAlisPro 1.171.38.43f (Rigaku OD, 2015)'
_computing_molecular_graphics 'Olex2 (Dolomanov et al., 2009)'
_computing_publication_material 'Olex2 (Dolomanov et al., 2009)'
_computing_structure_refinement 'ShelXL (Sheldrick, 2015)'
_computing_structure_solution 'ShelXS (Sheldrick, 2008)'
_diffrn_ambient_environment N~2~
_diffrn_ambient_temperature 100.00(10)
_diffrn_detector 'CCD plate'
_diffrn_detector_area_resol_mean 5.2684
_diffrn_detector_type AtlasS2
_diffrn_measured_fraction_theta_full 1.000
_diffrn_measured_fraction_theta_max 0.993
_diffrn_measurement_details
;
List of Runs (angles in degrees, time in seconds):

  # Type    Start    End  Width  t~exp~   \w     \q     \k     \f   Frames
#--------------------------------------------------------------------------
  1  \w   -115.00 -17.00   1.00    1.00    --  -41.11 -38.00 -90.00   98
  2  \w   -114.00 -60.00   1.00    1.00    --  -41.11-146.00 107.00   54
  3  \w    -66.00  33.00   1.00    1.00    --  -41.11  38.00   0.00   99
  4  \w     23.00  97.00   1.00    1.00    --   41.11-125.00 -90.00   74
  5  \w     25.00 109.00   1.00    1.00    --  106.95 -95.00-180.00   84
  6  \w     31.00 135.00   1.00    1.00    --  106.95 -30.00 150.00  104
  7  \w     79.00 178.00   1.00    1.00    --  106.95  30.00 120.00   99
  8  \w     31.00 140.00   1.00    1.00    --  106.95 -77.00-150.00  109
  9  \w     94.00 178.00   1.00    1.00    --  106.95 125.00-180.00   84
 10  \w     25.00 160.00   1.00    1.00    --  106.95 -15.00  30.00  135
 11  \w   -117.00  -9.00   1.00    1.00    --  -41.11 -77.00 150.00  108
 12  \w   -115.00 -17.00   1.00    1.00    --  -41.11 -38.00-180.00   98
;
_diffrn_measurement_device 'four-circle diffractometer'
_diffrn_measurement_device_type 'SuperNova, Dual, Cu at zero, AtlasS2'
_diffrn_measurement_method '\w scans'
_diffrn_orient_matrix_type 'CrysAlisPro convention (1999,Acta A55,543-557)'
_diffrn_orient_matrix_UB_11 -0.1251312000
_diffrn_orient_matrix_UB_12 -0.0114687000
_diffrn_orient_matrix_UB_13 0.0250225000
_diffrn_orient_matrix_UB_21 -0.1144815000
_diffrn_orient_matrix_UB_22 0.0064270000
_diffrn_orient_matrix_UB_23 -0.0274755000
_diffrn_orient_matrix_UB_31 0.0041881000
_diffrn_orient_matrix_UB_32 -0.1688306000
_diffrn_orient_matrix_UB_33 -0.0027832000
_diffrn_radiation_monochromator mirror
_diffrn_radiation_probe x-ray
_diffrn_radiation_type CuK\a
_diffrn_radiation_wavelength 1.54184
_diffrn_reflns_av_R_equivalents 0.0296
_diffrn_reflns_av_unetI/netI 0.0155
_diffrn_reflns_Laue_measured_fraction_full 1.000
_diffrn_reflns_Laue_measured_fraction_max 0.993
_diffrn_reflns_limit_h_max 10
_diffrn_reflns_limit_h_min -11
_diffrn_reflns_limit_k_max 7
_diffrn_reflns_limit_k_min -10
_diffrn_reflns_limit_l_max 51
_diffrn_reflns_limit_l_min -51
_diffrn_reflns_number 22632
_diffrn_reflns_point_group_measured_fraction_full 1.000
_diffrn_reflns_point_group_measured_fraction_max 0.989
_diffrn_reflns_theta_full 67.684
_diffrn_reflns_theta_max 73.747
_diffrn_reflns_theta_min 4.277
_diffrn_source 'micro-focus sealed X-ray tube'
_diffrn_source_type 'SuperNova (Cu) X-ray Source'
_exptl_absorpt_coefficient_mu 0.820
_exptl_absorpt_correction_T_max 1.00000
_exptl_absorpt_correction_T_min 0.73173
_exptl_absorpt_correction_type multi-scan
_exptl_absorpt_process_details
;
CrysAlisPro 1.171.38.43f (Rigaku Oxford Diffraction, 2015)
Empirical absorption correction using spherical harmonics,
 implemented in SCALE3 ABSPACK scaling algorithm.
;
_exptl_crystal_colour colourless
_exptl_crystal_colour_primary colourless
_exptl_crystal_density_diffrn 1.367
_exptl_crystal_description block
_exptl_crystal_F_000 1472
_exptl_crystal_size_max 0.11
_exptl_crystal_size_mid 0.1
_exptl_crystal_size_min 0.08
_refine_diff_density_max 1.796
_refine_diff_density_min -0.626
_refine_diff_density_rms 0.086
_refine_ls_abs_structure_details
;
 Flack x determined using 1258 quotients [(I+)-(I-)]/[(I+)+(I-)]
 (Parsons, Flack and Wagner, Acta Cryst. B69 (2013) 249-259).
;
_refine_ls_abs_structure_Flack -0.01(5)
_refine_ls_extinction_coef 0.0030(6)
_refine_ls_extinction_expression Fc^*^=kFc[1+0.001xFc^2^\l^3^/sin(2\q)]^-1/4^
_refine_ls_extinction_method 'SHELXL-2018/3 (Sheldrick 2018)'
_refine_ls_goodness_of_fit_ref 1.082
_refine_ls_hydrogen_treatment constr
_refine_ls_matrix_type full
_refine_ls_number_parameters 238
_refine_ls_number_reflns 3424
_refine_ls_number_restraints 7
_refine_ls_restrained_S_all 1.087
_refine_ls_R_factor_all 0.0775
_refine_ls_R_factor_gt 0.0768
_refine_ls_shift/su_max 0.000
_refine_ls_shift/su_mean 0.000
_refine_ls_structure_factor_coef Fsqd
_refine_ls_weighting_details 'w=1/[\s^2^(Fo^2^)+(0.1246P)^2^+4.3748P] where P=(Fo^2^+2Fc^2^)/3'
_refine_ls_weighting_scheme calc
_refine_ls_wR_factor_gt 0.2148
_refine_ls_wR_factor_ref 0.2155
_reflns_Friedel_coverage 0.624
_reflns_Friedel_fraction_full 1.000
_reflns_Friedel_fraction_max 0.983
_reflns_number_gt 3364
_reflns_number_total 3424
_reflns_threshold_expression 'I > 2\s(I)'
_cod_data_source_file c9cc04542b2.cif
_cod_data_source_block yxh
_cod_original_cell_volume 3415.26(10)
_cod_database_code 7123784
_shelx_shelxl_version_number 2018/3
_shelx_space_group_comment
;
The symmetry employed for this shelxl refinement is uniquely defined
by the following loop, which should always be used as a source of
symmetry information in preference to the above space-group names.
They are only intended as comments.
;
_shelx_estimated_absorpt_t_max 0.937
_shelx_estimated_absorpt_t_min 0.915
_reflns_odcompleteness_completeness 99.95
_reflns_odcompleteness_iscentric 1
_reflns_odcompleteness_theta 66.97
_olex2_refinement_description
;
1. Fixed Uiso
 At 1.2 times of:
  All C(H) groups
 At 1.5 times of:
  All C(H,H,H) groups
2. Rigid bond restraints
 O5, C12
 with sigma for 1-2 distances of 0.01 and sigma for 1-3 distances of 0.01
3. Uiso/Uaniso restraints and constraints
O5 \\sim C12: within 2A with sigma of 0.002 and sigma for terminal atoms of
0.004
4.a Ternary CH refined with riding coordinates:
 C8(H8), C9(H9)
4.b Aromatic/amide H refined with riding coordinates:
 C5(H5), C4(H4), C3(H3), C2(H2), C17(H17), C18(H18), C14(H14), C11(H11),
 C15(H15)
4.c Idealised Me refined as rotating group:
 C19(H19A,H19B,H19C), C20(H20A,H20B,H20C)
;
_olex2_submission_special_instructions 'No special instructions were received'
_oxdiff_exptl_absorpt_empirical_details
;
Empirical correction (ABSPACK) includes:
- Absorption correction using spherical harmonics
- Frame scaling
;
_oxdiff_exptl_absorpt_empirical_full_max 1.391
_oxdiff_exptl_absorpt_empirical_full_min 0.711

loop_
_space_group_symop_operation_xyz
'x, y, z'
'-x, -y, z+1/2'
'-y+1/2, x+1/2, z+3/4'
'y+1/2, -x+1/2, z+1/4'
'-x+1/2, y+1/2, -z+3/4'
'x+1/2, -y+1/2, -z+1/4'
'y, x, -z'
'-y, -x, -z+1/2'

loop_
_atom_site_label
_atom_site_type_symbol
_atom_site_fract_x
_atom_site_fract_y
_atom_site_fract_z
_atom_site_U_iso_or_equiv
_atom_site_adp_type
_atom_site_occupancy
_atom_site_site_symmetry_order
_atom_site_calc_flag
_atom_site_refinement_flags_posn
_atom_site_refinement_flags_adp
O1 O 0.3683(3) 0.7838(3) 0.42920(6) 0.0270(7) Uani 1 1 d . .
O2 O 0.1553(4) 0.9746(4) 0.43020(8) 0.0368(8) Uani 1 1 d . .
O3 O 0.2237(5) 1.0583(4) 0.47660(8) 0.0487(10) Uani 1 1 d . .
N1 N 0.2273(4) 0.9685(4) 0.45496(8) 0.0272(8) Uani 1 1 d . .
O5 O 0.6817(6) 0.8766(7) 0.52664(11) 0.0758(16) Uani 1 1 d . U
C6 C 0.3075(5) 0.6461(5) 0.42497(9) 0.0262(9) Uani 1 1 d . .
C5 C 0.3209(5) 0.5652(5) 0.39681(9) 0.0271(9) Uani 1 1 d . .
H5 H 0.372168 0.601199 0.379018 0.032 Uiso 1 1 calc R .
C1 C 0.2336(5) 0.5943(5) 0.45190(9) 0.0287(9) Uani 1 1 d . .
C7 C 0.3269(5) 0.8340(5) 0.46034(9) 0.0267(9) Uani 1 1 d . .
C4 C 0.2539(5) 0.4272(5) 0.39631(10) 0.0296(9) Uani 1 1 d . .
H4 H 0.259393 0.369923 0.377706 0.036 Uiso 1 1 calc R .
C3 C 0.1792(5) 0.3738(5) 0.42316(10) 0.0319(10) Uani 1 1 d . .
H3 H 0.135225 0.281467 0.422282 0.038 Uiso 1 1 calc R .
C2 C 0.1694(6) 0.4571(5) 0.45150(10) 0.0318(9) Uani 1 1 d . .
H2 H 0.120865 0.420792 0.469611 0.038 Uiso 1 1 calc R .
C17 C 0.1114(6) 0.8017(5) 0.57986(10) 0.0327(10) Uani 1 1 d . .
H17 H 0.070220 0.888965 0.587327 0.039 Uiso 1 1 calc R .
O4 O 0.5963(5) 0.6736(8) 0.54877(10) 0.090(2) Uani 1 1 d . .
C18 C 0.1930(6) 0.8024(5) 0.55134(10) 0.0361(11) Uani 1 1 d . .
H18 H 0.205350 0.889618 0.539896 0.043 Uiso 1 1 calc R .
C14 C 0.2385(6) 0.5449(5) 0.55764(10) 0.0378(11) Uani 1 1 d . .
H14 H 0.282273 0.458136 0.550566 0.045 Uiso 1 1 calc R .
C8 C 0.2432(5) 0.7100(5) 0.47822(9) 0.0293(10) Uani 1 1 d . .
H8 H 0.145073 0.742817 0.484869 0.035 Uiso 1 1 calc R .
C11 C 0.4551(5) 0.8723(5) 0.48094(10) 0.0325(10) Uani 1 1 d . .
H11 H 0.520364 0.948894 0.476900 0.039 Uiso 1 1 calc R .
C10 C 0.4628(6) 0.7813(6) 0.50595(10) 0.0393(12) Uani 1 1 d . .
C13 C 0.2559(6) 0.6728(5) 0.53995(9) 0.0346(11) Uani 1 1 d . .
C9 C 0.3393(7) 0.6704(5) 0.50806(10) 0.0384(12) Uani 1 1 d . .
H9 H 0.380377 0.571734 0.504876 0.046 Uiso 1 1 calc R .
C16 C 0.0904(5) 0.6727(6) 0.59737(11) 0.0374(11) Uani 1 1 d . .
C15 C 0.1563(6) 0.5453(6) 0.58583(12) 0.0415(12) Uani 1 1 d . .
H15 H 0.145021 0.458088 0.597325 0.050 Uiso 1 1 calc R .
C19 C -0.0067(9) 0.6698(9) 0.62716(17) 0.074(2) Uani 1 1 d . .
H19A H 0.017389 0.751642 0.640858 0.111 Uiso 1 1 calc GR .
H19B H 0.008986 0.579625 0.638733 0.111 Uiso 1 1 calc GR .
H19C H -0.108047 0.676423 0.620759 0.111 Uiso 1 1 calc GR .
C12 C 0.5839(9) 0.7703(10) 0.52905(15) 0.0734(17) Uani 1 1 d . U
C20 C 0.7983(10) 0.8533(12) 0.5492(3) 0.112(4) Uani 1 1 d . .
H20A H 0.887975 0.833838 0.537724 0.168 Uiso 1 1 calc GR .
H20B H 0.774942 0.770747 0.562782 0.168 Uiso 1 1 calc GR .
H20C H 0.810382 0.939550 0.562356 0.168 Uiso 1 1 calc GR .

loop_
_atom_site_aniso_label
_atom_site_aniso_U_11
_atom_site_aniso_U_22
_atom_site_aniso_U_33
_atom_site_aniso_U_23
_atom_site_aniso_U_13
_atom_site_aniso_U_12
O1 0.0409(17) 0.0244(14) 0.0155(12) -0.0017(10) 0.0015(11) 0.0043(12)
O2 0.0454(19) 0.0365(18) 0.0285(15) 0.0050(13) -0.0069(14) 0.0095(15)
O3 0.069(3) 0.042(2) 0.0356(17) -0.0142(16) -0.0058(18) 0.0245(19)
N1 0.0338(19) 0.0252(17) 0.0227(16) 0.0008(13) 0.0015(14) 0.0052(14)
O5 0.071(3) 0.108(4) 0.049(2) -0.030(2) -0.029(2) 0.050(2)
C6 0.034(2) 0.027(2) 0.0178(18) -0.0011(15) -0.0025(16) 0.0056(16)
C5 0.038(2) 0.026(2) 0.0171(17) -0.0012(15) -0.0009(16) 0.0073(17)
C1 0.041(2) 0.026(2) 0.0187(18) -0.0010(15) 0.0001(17) 0.0065(18)
C7 0.037(2) 0.025(2) 0.0175(17) -0.0026(15) -0.0036(16) 0.0102(18)
C4 0.040(2) 0.026(2) 0.0229(19) -0.0056(16) -0.0061(17) 0.0059(18)
C3 0.040(2) 0.027(2) 0.029(2) -0.0034(17) -0.0006(19) 0.0035(18)
C2 0.040(2) 0.031(2) 0.0242(19) -0.0017(17) 0.0027(18) 0.0040(19)
C17 0.041(2) 0.035(2) 0.0219(19) -0.0024(17) -0.0020(18) 0.0052(19)
O4 0.051(3) 0.184(7) 0.033(2) 0.035(3) -0.0041(19) 0.046(3)
C18 0.055(3) 0.032(2) 0.0210(19) 0.0001(17) 0.003(2) 0.008(2)
C14 0.060(3) 0.028(2) 0.025(2) -0.0014(17) -0.010(2) 0.011(2)
C8 0.044(2) 0.024(2) 0.0196(18) -0.0013(15) 0.0024(17) 0.0076(17)
C11 0.033(2) 0.040(2) 0.025(2) -0.0119(17) -0.0016(17) 0.0101(19)
C10 0.044(3) 0.054(3) 0.020(2) -0.0115(19) -0.0071(18) 0.026(2)
C13 0.059(3) 0.032(2) 0.0133(17) -0.0005(16) -0.0040(18) 0.010(2)
C9 0.067(3) 0.032(2) 0.0164(18) -0.0011(16) -0.001(2) 0.023(2)
C16 0.035(2) 0.052(3) 0.025(2) 0.007(2) -0.0027(18) 0.002(2)
C15 0.052(3) 0.038(3) 0.034(2) 0.012(2) -0.007(2) 0.003(2)
C19 0.080(5) 0.084(5) 0.058(4) 0.029(4) 0.031(4) 0.022(4)
C12 0.066(3) 0.112(4) 0.042(2) -0.034(3) -0.023(2) 0.053(3)
C20 0.067(5) 0.096(7) 0.173(11) -0.025(7) -0.058(7) 0.005(5)

loop_
_atom_type_symbol
_atom_type_description
_atom_type_scat_dispersion_real
_atom_type_scat_dispersion_imag
_atom_type_scat_source
C C 0.0181 0.0091 'International Tables Vol C Tables 4.2.6.8 and 6.1.1.4'
H H 0.0000 0.0000 'International Tables Vol C Tables 4.2.6.8 and 6.1.1.4'
N N 0.0311 0.0180 'International Tables Vol C Tables 4.2.6.8 and 6.1.1.4'
O O 0.0492 0.0322 'International Tables Vol C Tables 4.2.6.8 and 6.1.1.4'

loop_
_geom_angle_atom_site_label_1
_geom_angle_atom_site_label_2
_geom_angle_atom_site_label_3
_geom_angle
C6 O1 C7 107.5(3)
O2 N1 C7 118.3(3)
O3 N1 O2 125.2(4)
O3 N1 C7 116.4(3)
C12 O5 C20 110.0(7)
O1 C6 C5 123.6(4)
O1 C6 C1 113.6(3)
C5 C6 C1 122.7(4)
C6 C5 H5 121.6
C6 C5 C4 116.9(4)
C4 C5 H5 121.6
C6 C1 C8 108.3(4)
C2 C1 C6 120.3(4)
C2 C1 C8 131.4(4)
O1 C7 N1 106.3(3)
O1 C7 C8 109.3(3)
O1 C7 C11 112.9(4)
N1 C7 C8 111.0(4)
C11 C7 N1 111.0(3)
C11 C7 C8 106.4(4)
C5 C4 H4 119.5
C3 C4 C5 121.1(4)
C3 C4 H4 119.5
C4 C3 H3 119.6
C4 C3 C2 120.8(4)
C2 C3 H3 119.6
C1 C2 C3 118.3(4)
C1 C2 H2 120.8
C3 C2 H2 120.8
C18 C17 H17 119.4
C16 C17 H17 119.4
C16 C17 C18 121.2(4)
C17 C18 H18 120.0
C13 C18 C17 120.1(4)
C13 C18 H18 120.0
C13 C14 H14 119.9
C13 C14 C15 120.3(5)
C15 C14 H14 119.9
C1 C8 C7 101.0(3)
C1 C8 H8 111.1
C1 C8 C9 116.2(3)
C7 C8 H8 111.1
C7 C8 C9 105.8(4)
C9 C8 H8 111.1
C7 C11 H11 125.0
C10 C11 C7 110.1(5)
C10 C11 H11 125.0
C11 C10 C9 114.9(4)
C11 C10 C12 126.3(7)
C12 C10 C9 118.5(6)
C18 C13 C9 120.7(4)
C14 C13 C18 119.1(4)
C14 C13 C9 120.2(4)
C8 C9 H9 108.6
C10 C9 C8 102.5(4)
C10 C9 C13 114.2(4)
C10 C9 H9 108.6
C13 C9 C8 113.9(4)
C13 C9 H9 108.6
C17 C16 C19 121.2(5)
C15 C16 C17 117.7(4)
C15 C16 C19 121.1(5)
C14 C15 C16 121.6(5)
C14 C15 H15 119.2
C16 C15 H15 119.2
C16 C19 H19A 109.5
C16 C19 H19B 109.5
C16 C19 H19C 109.5
H19A C19 H19B 109.5
H19A C19 H19C 109.5
H19B C19 H19C 109.5
O5 C12 C10 114.2(7)
O4 C12 O5 121.6(6)
O4 C12 C10 124.3(9)
O5 C20 H20A 109.5
O5 C20 H20B 109.5
O5 C20 H20C 109.5
H20A C20 H20B 109.5
H20A C20 H20C 109.5
H20B C20 H20C 109.5

loop_
_geom_bond_atom_site_label_1
_geom_bond_atom_site_label_2
_geom_bond_distance
O1 C6 1.379(5)
O1 C7 1.417(4)
O2 N1 1.217(5)
O3 N1 1.211(5)
N1 C7 1.537(5)
O5 C12 1.316(11)
O5 C20 1.429(10)
C6 C5 1.383(5)
C6 C1 1.383(6)
C5 H5 0.9300
C5 C4 1.395(6)
C1 C2 1.377(7)
C1 C8 1.516(5)
C7 C8 1.548(6)
C7 C11 1.484(6)
C4 H4 0.9300
C4 C3 1.389(6)
C3 H3 0.9300
C3 C2 1.398(6)
C2 H2 0.9300
C17 H17 0.9300
C17 C18 1.393(6)
C17 C16 1.391(7)
O4 C12 1.205(10)
C18 H18 0.9300
C18 C13 1.391(6)
C14 H14 0.9300
C14 C13 1.383(6)
C14 C15 1.385(7)
C8 H8 0.9800
C8 C9 1.554(6)
C11 H11 0.9300
C11 C10 1.326(7)
C10 C9 1.511(9)
C10 C12 1.461(7)
C13 C9 1.521(6)
C9 H9 0.9800
C16 C15 1.388(8)
C16 C19 1.515(7)
C15 H15 0.9300
C19 H19A 0.9600
C19 H19B 0.9600
C19 H19C 0.9600
C20 H20A 0.9600
C20 H20B 0.9600
C20 H20C 0.9600
